data_1504855
loop_
_publ_author_name
'Wang, Yongfeng'
'Parkin, Sean R.'
'Watson, Mark D.'

_publ_section_title
;
 Benzodichalcogenophenes with perfluoroarene termini.
;
_journal_issue 20
_journal_name_full 'Organic letters'
_journal_page_first 4421
_journal_page_last 4424
_journal_paper_doi 10.1021/ol801569m
_journal_volume 10
_journal_year 2008
_chemical_formula_moiety 'C46 H52 F10 O2 S2'
_chemical_formula_sum 'C46 H52 F10 O2 S2'
_chemical_formula_weight 891.00
_chemical_name_systematic
; 
 ? 
;
_space_group_IT_number 2
_symmetry_cell_setting triclinic
_symmetry_space_group_name_Hall '-P 1'
_symmetry_space_group_name_H-M 'P -1'
_atom_sites_solution_hydrogens geom
_atom_sites_solution_primary direct
_atom_sites_solution_secondary difmap
_audit_creation_method SHELXL-97
_cell_angle_alpha 82.659(11)
_cell_angle_beta 85.210(8)
_cell_angle_gamma 88.615(10)
_cell_formula_units_Z 1
_cell_length_a 4.6213(8)
_cell_length_b 15.382(3)
_cell_length_c 15.430(3)
_cell_measurement_reflns_used 2883
_cell_measurement_temperature 90.0(2)
_cell_measurement_theta_max 67.1
_cell_measurement_theta_min 3.9
_cell_volume 1083.9(4)
_computing_cell_refinement APEX2
_computing_data_collection 'APEX2 (Bruker-AXS, 2006)'
_computing_data_reduction APEX2
_computing_molecular_graphics 'XP in SHELXTL (Sheldrick, 2008)'
_computing_publication_material
; 
SHELX97-2 (Sheldrick, 2008) and local procedures 
;
_computing_structure_refinement 'SHELXL-97 (Sheldrick, 2008)'
_computing_structure_solution 'SHELXS-97 (Sheldrick, 2008)'
_diffrn_ambient_temperature 90.0(2)
_diffrn_detector_area_resol_mean 18
_diffrn_measured_fraction_theta_full 0.921
_diffrn_measured_fraction_theta_max 0.921
_diffrn_measurement_device_type 'Bruker X8 Proteum diffractometer'
_diffrn_measurement_method '\f and \w scans'
_diffrn_radiation_monochromator 'graded multilayer optics'
_diffrn_radiation_source 'fine-focus rotating anode'
_diffrn_radiation_type CuK\a
_diffrn_radiation_wavelength 1.54178
_diffrn_reflns_av_R_equivalents 0.126
_diffrn_reflns_av_sigmaI/netI 0.095
_diffrn_reflns_limit_h_max 5
_diffrn_reflns_limit_h_min -5
_diffrn_reflns_limit_k_max 18
_diffrn_reflns_limit_k_min -18
_diffrn_reflns_limit_l_max 18
_diffrn_reflns_limit_l_min 0
_diffrn_reflns_number 3745
_diffrn_reflns_theta_full 69.28
_diffrn_reflns_theta_max 69.28
_diffrn_reflns_theta_min 2.90
_diffrn_standards_number 0
_exptl_absorpt_coefficient_mu 1.817
_exptl_absorpt_correction_T_max 0.9964
_exptl_absorpt_correction_T_min 0.6594
_exptl_absorpt_correction_type multi-scan
_exptl_absorpt_process_details 'Sadabs in APEX2 (BrukerAXS, 2006)'
_exptl_crystal_colour yellow
_exptl_crystal_density_diffrn 1.365
_exptl_crystal_density_method 'not measured'
_exptl_crystal_description 'thin flat needle'
_exptl_crystal_F_000 466
_exptl_crystal_size_max 0.25
_exptl_crystal_size_mid 0.04
_exptl_crystal_size_min 0.002
_refine_diff_density_max 0.684
_refine_diff_density_min -0.685
_refine_diff_density_rms 0.127
_refine_ls_extinction_method none
_refine_ls_goodness_of_fit_ref 1.083
_refine_ls_hydrogen_treatment constr
_refine_ls_matrix_type full
_refine_ls_number_parameters 296
_refine_ls_number_reflns 3745
_refine_ls_number_restraints 339
_refine_ls_restrained_S_all 1.076
_refine_ls_R_factor_all 0.1563
_refine_ls_R_factor_gt 0.1063
_refine_ls_shift/su_max 0.005
_refine_ls_shift/su_mean 0.001
_refine_ls_structure_factor_coef Fsqd
_refine_ls_weighting_details 'calc w=1/[\s^2^(Fo^2^)+(0.1414P)^2^+8.6781P] where P=(Fo^2^+2Fc^2^)/3'
_refine_ls_weighting_scheme calc
_refine_ls_wR_factor_gt 0.3197
_refine_ls_wR_factor_ref 0.3598
_reflns_number_gt 2414
_reflns_number_total 3745
_reflns_threshold_expression >2\s(I)
_cod_data_source_file ol801569m_si_001.cif
_cod_data_source_block x07016_1e
_cod_original_cell_volume 1084.0(3)
_cod_database_code 1504855

loop_
_symmetry_equiv_pos_as_xyz
'x, y, z'
'-x, -y, -z'

loop_
_atom_site_label
_atom_site_type_symbol
_atom_site_fract_x
_atom_site_fract_y
_atom_site_fract_z
_atom_site_U_iso_or_equiv
_atom_site_adp_type
_atom_site_occupancy
_atom_site_symmetry_multiplicity
_atom_site_calc_flag
_atom_site_refinement_flags
_atom_site_disorder_assembly
_atom_site_disorder_group
F1 F -0.3712(10) 0.8137(3) 0.7199(3) 0.0447(12) Uani 1 1 d U . .
F2 F -0.7715(12) 0.7958(4) 0.8510(4) 0.0601(15) Uani 1 1 d U A .
F3 F -0.8912(11) 0.9240(4) 0.9574(3) 0.0601(16) Uani 1 1 d U . .
F4 F -0.5804(11) 1.0741(4) 0.9264(3) 0.0568(15) Uani 1 1 d U A .
F5 F -0.1664(10) 1.0941(3) 0.7977(3) 0.0434(12) Uani 1 1 d U . .
C1 C 0.4512(15) 0.9189(5) 0.4695(5) 0.0263(15) Uani 1 1 d U . .
C2 C 0.298(3) 0.9418(7) 0.5438(9) 0.0203(15) Uani 0.785(8) 1 d PDU A 1
S3 S 0.0398(5) 0.88198(17) 0.60820(14) 0.0234(7) Uani 0.785(8) 1 d PDU A 1
C4 C -0.026(3) 0.9698(8) 0.6776(8) 0.0234(19) Uani 0.785(8) 1 d PDU A 1
C5 C 0.153(3) 1.0312(8) 0.6529(7) 0.0231(19) Uani 0.785(8) 1 d PDU A 1
H5 H 0.1606 1.0805 0.6840 0.028 Uiso 0.785(8) 1 calc PR A 1
C6 C 0.342(3) 1.0228(6) 0.5761(7) 0.0182(15) Uani 0.785(8) 1 d PDU . 1
C2' C 0.278(11) 0.957(3) 0.548(3) 0.0203(15) Uani 0.215(8) 1 d PDU A 2
C3' C 0.043(8) 0.922(2) 0.607(2) 0.023(3) Uiso 0.215(8) 1 d PDU A 2
H3' H -0.0690 0.8746 0.5943 0.027 Uiso 0.215(8) 1 calc PR A 2
C4' C -0.012(14) 0.955(2) 0.678(3) 0.025(3) Uiso 0.215(8) 1 d PDU A 2
S5' S 0.156(2) 1.0643(7) 0.6616(7) 0.026(2) Uani 0.215(8) 1 d PDU A 2
C6' C 0.342(10) 1.042(2) 0.567(2) 0.0182(15) Uani 0.215(8) 1 d PDU . 2
C7 C -0.2455(14) 0.9535(5) 0.7511(4) 0.0264(15) Uani 1 1 d U . .
C8 C -0.4106(16) 0.8788(5) 0.7694(5) 0.0324(17) Uani 1 1 d U A .
C9 C -0.6200(17) 0.8688(6) 0.8388(5) 0.043(2) Uani 1 1 d U . .
C10 C -0.6762(17) 0.9347(6) 0.8911(5) 0.040(2) Uani 1 1 d U A .
C11 C -0.5235(18) 1.0093(6) 0.8755(5) 0.041(2) Uani 1 1 d U . .
C12 C -0.3105(17) 1.0185(6) 0.8073(4) 0.0348(18) Uani 1 1 d U A .
O1 O 0.3844(11) 0.8406(3) 0.4408(3) 0.0336(12) Uani 1 1 d U A .
C13 C 0.571(2) 0.7645(5) 0.4667(5) 0.043(2) Uani 1 1 d U . .
H13A H 0.5143 0.7396 0.5279 0.051 Uiso 1 1 calc R A .
H13B H 0.7763 0.7827 0.4629 0.051 Uiso 1 1 calc R . .
C14 C 0.537(2) 0.6975(6) 0.4064(6) 0.047(2) Uani 1 1 d U A .
H14A H 0.3293 0.6822 0.4097 0.057 Uiso 1 1 calc R . .
H14B H 0.6458 0.6439 0.4277 0.057 Uiso 1 1 calc R . .
C15 C 0.639(2) 0.7247(6) 0.3120(5) 0.046(2) Uani 1 1 d U . .
H15A H 0.8483 0.7376 0.3087 0.055 Uiso 1 1 calc R A .
H15B H 0.5364 0.7799 0.2917 0.055 Uiso 1 1 calc R . .
C16 C 0.594(2) 0.6586(6) 0.2481(5) 0.048(2) Uani 1 1 d U A .
H16A H 0.6926 0.6027 0.2685 0.057 Uiso 1 1 calc R . .
H16B H 0.3839 0.6468 0.2494 0.057 Uiso 1 1 calc R . .
C17 C 0.708(2) 0.6887(6) 0.1533(6) 0.051(2) Uani 1 1 d U . .
H17A H 0.6156 0.7457 0.1337 0.061 Uiso 1 1 calc R A .
H17B H 0.9200 0.6981 0.1516 0.061 Uiso 1 1 calc R . .
C18 C 0.654(2) 0.6247(6) 0.0897(6) 0.053(2) Uani 1 1 d U A .
H18A H 0.4415 0.6180 0.0883 0.064 Uiso 1 1 calc R . .
H18B H 0.7366 0.5667 0.1108 0.064 Uiso 1 1 calc R . .
C19 C 0.786(2) 0.6543(6) -0.0036(6) 0.053(2) Uani 1 1 d U . .
H19A H 0.7079 0.7133 -0.0235 0.064 Uiso 1 1 calc R A .
H19B H 0.9988 0.6595 -0.0020 0.064 Uiso 1 1 calc R . .
C20 C 0.729(2) 0.5936(6) -0.0697(6) 0.053(2) Uani 1 1 d U A .
H20A H 0.5163 0.5899 -0.0728 0.063 Uiso 1 1 calc R . .
H20B H 0.8018 0.5341 -0.0491 0.063 Uiso 1 1 calc R . .
C21 C 0.869(2) 0.6222(6) -0.1611(6) 0.052(2) Uani 1 1 d U . .
H21A H 0.8006 0.6826 -0.1802 0.062 Uiso 1 1 calc R A .
H21B H 1.0812 0.6244 -0.1576 0.062 Uiso 1 1 calc R . .
C22 C 0.812(2) 0.5662(7) -0.2304(6) 0.055(2) Uani 1 1 d U A .
H22A H 0.5996 0.5618 -0.2326 0.066 Uiso 1 1 calc R . .
H22B H 0.8892 0.5064 -0.2133 0.066 Uiso 1 1 calc R . .
C23 C 0.945(3) 0.5996(7) -0.3216(6) 0.062(3) Uani 1 1 d U . .
H23A H 1.1576 0.6045 -0.3192 0.075 Uiso 1 1 calc R A .
H23B H 0.8672 0.6593 -0.3388 0.075 Uiso 1 1 calc R . .
C24 C 0.890(3) 0.5421(7) -0.3933(6) 0.065(3) Uani 1 1 d U A .
H24A H 0.9883 0.4852 -0.3812 0.098 Uiso 1 1 calc R . .
H24B H 0.9657 0.5713 -0.4506 0.098 Uiso 1 1 calc R . .
H24C H 0.6808 0.5332 -0.3937 0.098 Uiso 1 1 calc R . .

loop_
_atom_site_aniso_label
_atom_site_aniso_U_11
_atom_site_aniso_U_22
_atom_site_aniso_U_33
_atom_site_aniso_U_23
_atom_site_aniso_U_13
_atom_site_aniso_U_12
F1 0.034(3) 0.049(3) 0.052(3) -0.008(2) -0.003(2) -0.010(2)
F2 0.033(3) 0.084(4) 0.059(3) 0.006(3) 0.004(2) -0.022(3)
F3 0.024(3) 0.110(4) 0.042(3) 0.000(3) 0.008(2) -0.005(3)
F4 0.042(3) 0.096(4) 0.034(2) -0.025(2) 0.005(2) 0.011(3)
F5 0.036(3) 0.060(3) 0.039(2) -0.027(2) 0.0035(19) -0.010(2)
C1 0.012(3) 0.034(4) 0.036(3) -0.013(3) -0.009(3) -0.011(3)
C2 0.011(3) 0.027(3) 0.027(2) -0.009(2) -0.010(2) -0.002(3)
S3 0.0077(11) 0.0358(14) 0.0298(11) -0.0120(9) -0.0059(7) -0.0070(9)
C4 0.016(3) 0.032(4) 0.026(3) -0.010(3) -0.011(3) 0.002(4)
C5 0.013(3) 0.031(4) 0.028(3) -0.011(3) -0.006(3) 0.003(3)
C6 0.007(2) 0.025(3) 0.025(3) -0.009(3) -0.008(2) -0.002(3)
C2' 0.011(3) 0.027(3) 0.027(2) -0.009(2) -0.010(2) -0.002(3)
S5' 0.013(3) 0.035(5) 0.033(4) -0.012(3) -0.005(3) 0.002(4)
C6' 0.007(2) 0.025(3) 0.025(3) -0.009(3) -0.008(2) -0.002(3)
C7 0.004(3) 0.048(4) 0.029(3) -0.009(3) -0.006(2) -0.002(3)
C8 0.015(4) 0.043(4) 0.041(4) -0.005(3) -0.010(3) -0.004(3)
C9 0.020(4) 0.071(5) 0.037(4) -0.003(4) -0.005(3) -0.011(4)
C10 0.017(4) 0.074(5) 0.028(3) 0.000(3) 0.001(3) -0.004(4)
C11 0.028(4) 0.067(5) 0.029(4) -0.013(3) 0.002(3) -0.001(4)
C12 0.026(4) 0.061(5) 0.021(3) -0.015(3) -0.010(3) 0.003(3)
O1 0.026(3) 0.035(3) 0.045(3) -0.017(2) -0.015(2) -0.005(2)
C13 0.054(5) 0.039(4) 0.039(4) -0.015(3) -0.014(4) 0.002(4)
C14 0.058(5) 0.041(4) 0.048(4) -0.016(4) -0.016(4) -0.002(4)
C15 0.052(5) 0.050(5) 0.042(4) -0.023(4) -0.015(4) 0.001(4)
C16 0.067(6) 0.039(4) 0.041(4) -0.015(3) -0.014(4) 0.001(4)
C17 0.059(6) 0.053(5) 0.044(4) -0.019(4) -0.008(4) -0.008(4)
C18 0.069(6) 0.051(5) 0.044(4) -0.018(4) -0.012(4) 0.004(4)
C19 0.066(6) 0.049(5) 0.047(5) -0.016(4) -0.008(4) -0.001(4)
C20 0.075(6) 0.043(4) 0.040(4) -0.005(4) -0.007(4) 0.004(4)
C21 0.067(6) 0.050(5) 0.043(4) -0.017(4) -0.009(4) -0.005(4)
C22 0.071(6) 0.057(5) 0.042(4) -0.017(4) -0.009(4) 0.002(5)
C23 0.078(7) 0.058(5) 0.054(5) -0.015(4) -0.011(5) 0.006(5)
C24 0.091(7) 0.059(5) 0.048(5) -0.014(4) -0.010(5) 0.002(5)

loop_
_atom_type_symbol
_atom_type_description
_atom_type_scat_dispersion_real
_atom_type_scat_dispersion_imag
_atom_type_scat_source
C C 0.0181 0.0091 'International Tables Vol C Tables 4.2.6.8 and 6.1.1.4'
H H 0.0000 0.0000 'International Tables Vol C Tables 4.2.6.8 and 6.1.1.4'
O O 0.0492 0.0322 'International Tables Vol C Tables 4.2.6.8 and 6.1.1.4'
F F 0.0727 0.0534 'International Tables Vol C Tables 4.2.6.8 and 6.1.1.4'
S S 0.3331 0.5567 'International Tables Vol C Tables 4.2.6.8 and 6.1.1.4'

loop_
_geom_angle_atom_site_label_1
_geom_angle_atom_site_label_2
_geom_angle_atom_site_label_3
_geom_angle
_geom_angle_site_symmetry_1
_geom_angle_site_symmetry_3
C6' C1 C2 124.1(19) 2_676 .
C6' C1 O1 117.5(15) 2_676 .
C2 C1 O1 118.0(7) . .
C2 C1 C6 119.0(7) . 2_676
O1 C1 C6 122.9(7) . 2_676
C6' C1 C2' 119.0(11) 2_676 .
O1 C1 C2' 123.5(15) . .
C6 C1 C2' 113.2(17) 2_676 .
C1 C2 C6 122.1(10) . .
C1 C2 S3 126.9(8) . .
C6 C2 S3 111.0(8) . .
C2 S3 C4 91.2(5) . .
C5 C4 C7 133.5(11) . .
C5 C4 S3 109.7(8) . .
C7 C4 S3 116.6(8) . .
C4 C5 C6 116.9(11) . .
C4 C5 H5 121.5 . .
C6 C5 H5 121.6 . .
C1 C6 C2 118.9(10) 2_676 .
C1 C6 C5 130.2(9) 2_676 .
C2 C6 C5 110.9(10) . .
C6' C2' C3' 109(2) . .
C6' C2' C1 120(3) . .
C3' C2' C1 131(3) . .
C4' C3' C2' 118(2) . .
C4' C3' H3' 121.1 . .
C2' C3' H3' 121.1 . .
C3' C4' C7 139(4) . .
C3' C4' S5' 107.2(17) . .
C7 C4' S5' 108.4(19) . .
C6' S5' C4' 91.3(12) . .
C1 C6' C2' 121(3) 2_676 .
C1 C6' S5' 126(3) 2_676 .
C2' C6' S5' 111.2(19) . .
C8 C7 C12 115.4(7) . .
C8 C7 C4 124.6(8) . .
C12 C7 C4 119.9(8) . .
C8 C7 C4' 117.1(12) . .
C12 C7 C4' 127.4(13) . .
F1 C8 C9 117.9(7) . .
F1 C8 C7 120.6(7) . .
C9 C8 C7 121.5(7) . .
F2 C9 C8 117.7(8) . .
F2 C9 C10 121.6(7) . .
C8 C9 C10 120.7(8) . .
C11 C10 F3 120.5(8) . .
C11 C10 C9 120.2(7) . .
F3 C10 C9 119.3(8) . .
C10 C11 F4 120.1(7) . .
C10 C11 C12 119.1(8) . .
F4 C11 C12 120.8(8) . .
F5 C12 C11 114.9(7) . .
F5 C12 C7 121.9(7) . .
C11 C12 C7 123.1(8) . .
C1 O1 C13 116.6(6) . .
O1 C13 C14 108.5(7) . .
O1 C13 H13A 110.0 . .
C14 C13 H13A 110.0 . .
O1 C13 H13B 110.0 . .
C14 C13 H13B 110.0 . .
H13A C13 H13B 108.4 . .
C13 C14 C15 115.4(8) . .
C13 C14 H14A 108.4 . .
C15 C14 H14A 108.4 . .
C13 C14 H14B 108.4 . .
C15 C14 H14B 108.4 . .
H14A C14 H14B 107.5 . .
C14 C15 C16 116.4(8) . .
C14 C15 H15A 108.2 . .
C16 C15 H15A 108.2 . .
C14 C15 H15B 108.2 . .
C16 C15 H15B 108.2 . .
H15A C15 H15B 107.3 . .
C17 C16 C15 114.1(8) . .
C17 C16 H16A 108.7 . .
C15 C16 H16A 108.7 . .
C17 C16 H16B 108.7 . .
C15 C16 H16B 108.7 . .
H16A C16 H16B 107.6 . .
C18 C17 C16 114.0(8) . .
C18 C17 H17A 108.8 . .
C16 C17 H17A 108.8 . .
C18 C17 H17B 108.8 . .
C16 C17 H17B 108.8 . .
H17A C17 H17B 107.7 . .
C17 C18 C19 112.6(8) . .
C17 C18 H18A 109.1 . .
C19 C18 H18A 109.1 . .
C17 C18 H18B 109.1 . .
C19 C18 H18B 109.1 . .
H18A C18 H18B 107.8 . .
C20 C19 C18 114.3(8) . .
C20 C19 H19A 108.7 . .
C18 C19 H19A 108.7 . .
C20 C19 H19B 108.7 . .
C18 C19 H19B 108.7 . .
H19A C19 H19B 107.6 . .
C19 C20 C21 113.8(8) . .
C19 C20 H20A 108.8 . .
C21 C20 H20A 108.8 . .
C19 C20 H20B 108.8 . .
C21 C20 H20B 108.8 . .
H20A C20 H20B 107.7 . .
C22 C21 C20 116.4(8) . .
C22 C21 H21A 108.2 . .
C20 C21 H21A 108.2 . .
C22 C21 H21B 108.2 . .
C20 C21 H21B 108.2 . .
H21A C21 H21B 107.3 . .
C21 C22 C23 114.5(9) . .
C21 C22 H22A 108.6 . .
C23 C22 H22A 108.6 . .
C21 C22 H22B 108.6 . .
C23 C22 H22B 108.6 . .
H22A C22 H22B 107.6 . .
C22 C23 C24 114.9(9) . .
C22 C23 H23A 108.5 . .
C24 C23 H23A 108.5 . .
C22 C23 H23B 108.5 . .
C24 C23 H23B 108.5 . .
H23A C23 H23B 107.5 . .
C23 C24 H24A 109.5 . .
C23 C24 H24B 109.5 . .
H24A C24 H24B 109.5 . .
C23 C24 H24C 109.5 . .
H24A C24 H24C 109.5 . .
H24B C24 H24C 109.5 . .

loop_
_geom_bond_atom_site_label_1
_geom_bond_atom_site_label_2
_geom_bond_distance
_geom_bond_site_symmetry_2
F1 C8 1.336(9) .
F2 C9 1.322(10) .
F3 C10 1.362(8) .
F4 C11 1.353(10) .
F5 C12 1.339(10) .
C1 C6' 1.20(3) 2_676
C1 C2 1.376(12) .
C1 O1 1.385(8) .
C1 C6 1.406(13) 2_676
C1 C2' 1.56(3) .
C2 C6 1.425(10) .
C2 S3 1.697(12) .
S3 C4 1.833(12) .
C4 C5 1.271(17) .
C4 C7 1.458(11) .
C5 C6 1.432(14) .
C5 H5 0.9500 .
C6 C1 1.406(12) 2_676
C2' C6' 1.422(19) .
C2' C3' 1.43(2) .
C3' C4' 1.27(2) .
C3' H3' 0.9500 .
C4' C7 1.49(3) .
C4' S5' 1.84(2) .
S5' C6' 1.70(2) .
C6' C1 1.20(3) 2_676
C7 C8 1.381(11) .
C7 C12 1.416(10) .
C8 C9 1.377(11) .
C9 C10 1.382(13) .
C10 C11 1.347(13) .
C11 C12 1.376(11) .
O1 C13 1.470(10) .
C13 C14 1.493(11) .
C13 H13A 0.9900 .
C13 H13B 0.9900 .
C14 C15 1.502(12) .
C14 H14A 0.9900 .
C14 H14B 0.9900 .
C15 C16 1.533(10) .
C15 H15A 0.9900 .
C15 H15B 0.9900 .
C16 C17 1.530(12) .
C16 H16A 0.9900 .
C16 H16B 0.9900 .
C17 C18 1.516(11) .
C17 H17A 0.9900 .
C17 H17B 0.9900 .
C18 C19 1.534(13) .
C18 H18A 0.9900 .
C18 H18B 0.9900 .
C19 C20 1.512(12) .
C19 H19A 0.9900 .
C19 H19B 0.9900 .
C20 C21 1.517(12) .
C20 H20A 0.9900 .
C20 H20B 0.9900 .
C21 C22 1.498(12) .
C21 H21A 0.9900 .
C21 H21B 0.9900 .
C22 C23 1.520(14) .
C22 H22A 0.9900 .
C22 H22B 0.9900 .
C23 C24 1.544(13) .
C23 H23A 0.9900 .
C23 H23B 0.9900 .
C24 H24A 0.9800 .
C24 H24B 0.9800 .
C24 H24C 0.9800 .

loop_
_geom_torsion_atom_site_label_1
_geom_torsion_atom_site_label_2
_geom_torsion_atom_site_label_3
_geom_torsion_atom_site_label_4
_geom_torsion
_geom_torsion_site_symmetry_1
_geom_torsion_site_symmetry_4
C6' C1 C2 C6 11(3) 2_676 .
O1 C1 C2 C6 -177.2(11) . .
C6 C1 C2 C6 0(2) 2_676 .
C6' C1 C2 S3 -170(3) 2_676 .
O1 C1 C2 S3 2.6(18) . .
C6 C1 C2 S3 179.8(12) 2_676 .
C1 C2 S3 C4 -177.0(15) . .
C6 C2 S3 C4 2.8(12) . .
C2 S3 C4 C5 -4.3(13) . .
C2 S3 C4 C7 -179.6(12) . .
C7 C4 C5 C6 178.8(15) . .
S3 C4 C5 C6 4.6(17) . .
C1 C2 C6 C1 0(2) . 2_676
S3 C2 C6 C1 -179.8(10) . 2_676
C1 C2 C6 C5 178.9(13) . .
S3 C2 C6 C5 -0.9(15) . .
C4 C5 C6 C1 176.0(14) . 2_676
C4 C5 C6 C2 -2.7(18) . .
C6' C1 C2' C6' 9(7) 2_676 .
O1 C1 C2' C6' -173(4) . .
C6 C1 C2' C6' -1(6) 2_676 .
C6' C1 C2' C3' -174(6) 2_676 .
C2 C1 C2' C3' -37(18) . .
O1 C1 C2' C3' 4(8) . .
C6 C1 C2' C3' 176(5) 2_676 .
C6' C2' C3' C4' -19(7) . .
C1 C2' C3' C4' 163(6) . .
C2' C3' C4' C7 168(7) . .
C2' C3' C4' S5' 19(7) . .
C3' C4' S5' C6' -11(5) . .
C7 C4' S5' C6' -170(4) . .
C3' C2' C6' C1 174(5) . 2_676
C1 C2' C6' C1 -9(7) . 2_676
C3' C2' C6' S5' 9(6) . .
C1 C2' C6' S5' -173(4) . .
C4' S5' C6' C1 -163(5) . 2_676
C4' S5' C6' C2' 1(5) . .
C5 C4 C7 C8 -176.2(16) . .
S3 C4 C7 C8 -2.4(16) . .
C5 C4 C7 C12 7(2) . .
S3 C4 C7 C12 -179.5(7) . .
C3' C4' C7 C8 27(10) . .
S5' C4' C7 C8 176(2) . .
C3' C4' C7 C12 -156(6) . .
S5' C4' C7 C12 -7(6) . .
S5' C4' C7 C4 26(18) . .
C12 C7 C8 F1 179.0(6) . .
C4 C7 C8 F1 1.8(13) . .
C4' C7 C8 F1 -4(3) . .
C12 C7 C8 C9 -1.0(11) . .
C4 C7 C8 C9 -178.2(10) . .
C4' C7 C8 C9 176(3) . .
F1 C8 C9 F2 -1.0(11) . .
C7 C8 C9 F2 179.0(7) . .
F1 C8 C9 C10 -178.4(7) . .
C7 C8 C9 C10 1.6(12) . .
F2 C9 C10 C11 -178.1(8) . .
C8 C9 C10 C11 -0.9(13) . .
F2 C9 C10 F3 0.6(12) . .
C8 C9 C10 F3 177.9(7) . .
F3 C10 C11 F4 0.7(12) . .
C9 C10 C11 F4 179.4(7) . .
F3 C10 C11 C12 -179.1(7) . .
C9 C10 C11 C12 -0.4(13) . .
C10 C11 C12 F5 -178.9(7) . .
F4 C11 C12 F5 1.3(11) . .
C10 C11 C12 C7 1.0(12) . .
F4 C11 C12 C7 -178.9(7) . .
C8 C7 C12 F5 179.6(6) . .
C4 C7 C12 F5 -3.1(13) . .
C4' C7 C12 F5 2(4) . .
C8 C7 C12 C11 -0.3(11) . .
C4 C7 C12 C11 177.0(10) . .
C4' C7 C12 C11 -177(4) . .
C6' C1 O1 C13 75(3) 2_676 .
C2 C1 O1 C13 -97.4(11) . .
C6 C1 O1 C13 85.6(10) 2_676 .
C2' C1 O1 C13 -103(3) . .
C1 O1 C13 C14 -160.3(7) . .
O1 C13 C14 C15 64.3(11) . .
C13 C14 C15 C16 -177.5(8) . .
C14 C15 C16 C17 -178.5(8) . .
C15 C16 C17 C18 -177.8(8) . .
C16 C17 C18 C19 -176.6(9) . .
C17 C18 C19 C20 -178.3(9) . .
C18 C19 C20 C21 -178.3(9) . .
C19 C20 C21 C22 -178.2(9) . .
C20 C21 C22 C23 177.4(9) . .
C21 C22 C23 C24 179.6(9) . .
